data_7019932
loop_
_publ_author_name
'Buchowicz, W.'
'Furma\'nczyk, A'
'Zachara, J.'
'Majchrzak, M.'

_publ_section_title
;
 Axial chiral metallocenes by two-fold ring-closing metathesis.
;
_journal_issue 31
_journal_name_full 'Dalton transactions (Cambridge, England : 2003)'
_journal_page_first 9269
_journal_page_last 9271
_journal_paper_doi 10.1039/c2dt31291c
_journal_volume 41
_journal_year 2012
_chemical_formula_moiety 'C30 H42 Ni, 0.5(C6 H12)'
_chemical_formula_sum 'C33 H48 Ni'
_chemical_formula_weight 503.42
_chemical_name_systematic
;
?
;
_space_group_crystal_system triclinic
_space_group_IT_number 2
_space_group_name_Hall '-P 1'
_space_group_name_H-M_alt 'P -1'
_symmetry_Int_Tables_number 2
_symmetry_space_group_name_Hall '-P 1'
_symmetry_space_group_name_H-M 'P -1'
_atom_sites_solution_hydrogens geom
_atom_sites_solution_primary direct
_atom_sites_solution_secondary difmap
_audit_creation_date 2012-01-17
_audit_creation_method
;
Olex2 1.1
(compiled 2011.11.01 svn.r2039, GUI svn.r3906)
;
_cell_angle_alpha 92.056(2)
_cell_angle_beta 99.017(2)
_cell_angle_gamma 97.933(3)
_cell_formula_units_Z 2
_cell_length_a 10.0461(3)
_cell_length_b 11.0398(4)
_cell_length_c 12.8487(3)
_cell_measurement_reflns_used 15445
_cell_measurement_temperature 100.0
_cell_measurement_theta_max 31.0309
_cell_measurement_theta_min 3.5246
_cell_volume 1391.52(7)
_computing_cell_refinement
;
CrysAlisPro, Agilent Technologies,
Version 1.171.35.7 (release 14-02-2011 CrysAlis171 .NET)
(compiled Feb 15 2011,09:34:54)
;
_computing_data_collection
;
CrysAlisPro, Agilent Technologies,
Version 1.171.35.7 (release 14-02-2011 CrysAlis171 .NET)
(compiled Feb 15 2011,09:34:54)
;
_computing_data_reduction
;
CrysAlisPro, Agilent Technologies,
Version 1.171.35.7 (release 14-02-2011 CrysAlis171 .NET)
(compiled Feb 15 2011,09:34:54)
;
_computing_molecular_graphics
;
O. V. Dolomanov, L. J. Bourhis, R. J. Gildea, J. A. K. Howard and H. Puschmann,
OLEX2: a complete structure solution, refinement and analysis program.
J. Appl. Cryst. (2009). 42, 339-341.
;
_computing_publication_material
;
O. V. Dolomanov, L. J. Bourhis, R. J. Gildea, J. A. K. Howard and H. Puschmann,
OLEX2: a complete structure solution, refinement and analysis program.
J. Appl. Cryst. (2009). 42, 339-341.
;
_computing_structure_refinement
;
SHELXL, G.M. Sheldrick, Acta Cryst.
2008). A64, 112-122
;
_computing_structure_solution 'SHELXS-97 (Sheldrick, 1990)'
_diffrn_ambient_temperature 100.0
_diffrn_detector_area_resol_mean 10.3347
_diffrn_measured_fraction_theta_full 0.997
_diffrn_measured_fraction_theta_max 0.997
_diffrn_measurement_details
;
1 omega -93.00 -16.00 1.0000 29.9900
omega____ theta____ kappa____ phi______ frames
- -15.0548 155.0000 -60.0000 77

2 omega -76.00 -1.00 1.0000 29.9900
omega____ theta____ kappa____ phi______ frames
- -15.0548 131.0000 138.0000 75

3 omega -75.00 -47.00 1.0000 29.9900
omega____ theta____ kappa____ phi______ frames
- -15.0548 129.0000 -108.0000 28

4 omega -93.00 17.00 1.0000 29.9900
omega____ theta____ kappa____ phi______ frames
- -15.0548 -77.0000 -180.0000 110

5 omega -81.00 11.00 1.0000 29.9900
omega____ theta____ kappa____ phi______ frames
- -15.0548 -38.0000 -90.0000 92

6 omega -33.00 61.00 1.0000 29.9900
omega____ theta____ kappa____ phi______ frames
- -15.0548 38.0000 -60.0000 94

7 omega -93.00 19.00 1.0000 29.9900
omega____ theta____ kappa____ phi______ frames
- -15.0548 -77.0000 30.0000 112

8 omega -57.00 48.00 1.0000 29.9900
omega____ theta____ kappa____ phi______ frames
- 15.3673 -77.0000 90.0000 105

9 omega -91.00 11.00 1.0000 29.9900
omega____ theta____ kappa____ phi______ frames
- -15.0548 -38.0000 30.0000 102

10 omega -91.00 11.00 1.0000 29.9900
omega____ theta____ kappa____ phi______ frames
- -15.0548 -38.0000 -60.0000 102

11 omega -104.00 -32.00 1.0000 29.9900
omega____ theta____ kappa____ phi______ frames
- -15.0548 179.0000 -150.0000 72

12 omega -91.00 11.00 1.0000 29.9900
omega____ theta____ kappa____ phi______ frames
- -15.0548 -38.0000 -180.0000 102

13 omega 22.00 76.00 1.0000 29.9900
omega____ theta____ kappa____ phi______ frames
- 15.3673 -131.0000 -174.0000 54

14 omega -61.00 42.00 1.0000 29.9900
omega____ theta____ kappa____ phi______ frames
- 15.3673 -38.0000 90.0000 103

15 omega -75.00 0.00 1.0000 29.9900
omega____ theta____ kappa____ phi______ frames
- -15.0548 129.0000 -108.0000 75

16 omega -85.00 -10.00 1.0000 29.9900
omega____ theta____ kappa____ phi______ frames
- -15.0548 146.0000 161.0000 75

17 omega -72.00 4.00 1.0000 29.9900
omega____ theta____ kappa____ phi______ frames
- -15.0548 124.0000 38.0000 76

18 omega 56.00 105.00 1.0000 29.9900
omega____ theta____ kappa____ phi______ frames
- 15.3673 179.0000 60.0000 49

19 omega -11.00 91.00 1.0000 29.9900
omega____ theta____ kappa____ phi______ frames
- 15.3673 38.0000 60.0000 102

20 omega -18.00 94.00 1.0000 29.9900
omega____ theta____ kappa____ phi______ frames
- 15.3673 77.0000 120.0000 112

21 omega -74.00 99.00 1.0000 29.9900
omega____ theta____ kappa____ phi______ frames
- 15.3673 0.0000 -180.0000 173
;
_diffrn_measurement_device_type 'Xcalibur, Atlas, Gemini ultra'
_diffrn_measurement_method '\w scans'
_diffrn_orient_matrix_UB_11 -0.0603938000
_diffrn_orient_matrix_UB_12 0.0246056000
_diffrn_orient_matrix_UB_13 -0.0184447000
_diffrn_orient_matrix_UB_21 -0.0375907000
_diffrn_orient_matrix_UB_22 -0.0598171000
_diffrn_orient_matrix_UB_23 -0.0056674000
_diffrn_orient_matrix_UB_31 -0.0126735000
_diffrn_orient_matrix_UB_32 0.0062548000
_diffrn_orient_matrix_UB_33 0.0525619000
_diffrn_radiation_monochromator graphite
_diffrn_radiation_type 'Mo K\a'
_diffrn_radiation_wavelength 0.71073
_diffrn_reflns_av_R_equivalents 0.0777
_diffrn_reflns_av_unetI/netI 0.0376
_diffrn_reflns_limit_h_max 11
_diffrn_reflns_limit_h_min -11
_diffrn_reflns_limit_k_max 13
_diffrn_reflns_limit_k_min -13
_diffrn_reflns_limit_l_max 15
_diffrn_reflns_limit_l_min -15
_diffrn_reflns_number 55175
_diffrn_reflns_theta_full 25.00
_diffrn_reflns_theta_max 25.00
_diffrn_reflns_theta_min 3.53
_diffrn_source 'Enhance (Mo) X-ray Source'
_exptl_absorpt_coefficient_mu 0.716
_exptl_absorpt_correction_T_max 1.00000
_exptl_absorpt_correction_T_min 0.97541
_exptl_absorpt_correction_type multi-scan
_exptl_absorpt_process_details
;
CrysAlisPro, Agilent Technologies,
Version 1.171.35.7 (release 14-02-2011 CrysAlis171 .NET)
(compiled Feb 15 2011,09:34:54)
Empirical absorption correction using spherical harmonics,
implemented in SCALE3 ABSPACK scaling algorithm.
;
_exptl_crystal_colour green
_exptl_crystal_density_diffrn 1.201
_exptl_crystal_density_method 'not measured'
_exptl_crystal_F_000 548
_exptl_crystal_size_max 0.219
_exptl_crystal_size_mid 0.178
_exptl_crystal_size_min 0.056
_refine_diff_density_max 0.884
_refine_diff_density_min -0.507
_refine_diff_density_rms 0.060
_refine_ls_extinction_method none
_refine_ls_goodness_of_fit_ref 1.041
_refine_ls_hydrogen_treatment constr
_refine_ls_matrix_type full
_refine_ls_number_parameters 315
_refine_ls_number_reflns 4879
_refine_ls_number_restraints 0
_refine_ls_restrained_S_all 1.041
_refine_ls_R_factor_all 0.0456
_refine_ls_R_factor_gt 0.0370
_refine_ls_shift/su_max 0.000
_refine_ls_shift/su_mean 0.000
_refine_ls_structure_factor_coef Fsqd
_refine_ls_weighting_details 'calc w=1/[\s^2^(Fo^2^)+(0.0309P)^2^+1.4049P] where P=(Fo^2^+2Fc^2^)/3'
_refine_ls_weighting_scheme calc
_refine_ls_wR_factor_gt 0.0817
_refine_ls_wR_factor_ref 0.0860
_reflns_number_gt 4278
_reflns_number_total 4879
_reflns_threshold_expression I>2u(I)
_cod_data_source_file c2dt31291c.txt
_cod_data_source_block b2_c
_cod_database_code 7019932

loop_
_space_group_symop_id
_space_group_symop_operation_xyz
1 'x, y, z'
2 '-x, -y, -z'

loop_
_atom_site_label
_atom_site_type_symbol
_atom_site_fract_x
_atom_site_fract_y
_atom_site_fract_z
_atom_site_U_iso_or_equiv
_atom_site_adp_type
_atom_site_occupancy
_atom_site_symmetry_multiplicity
_atom_site_calc_flag
_atom_site_refinement_flags
Ni1 Ni 0.34374(3) 0.28404(3) 0.24203(2) 0.01312(10) Uani 1 1 d .
C14 C 0.6055(3) 0.6686(2) 0.3126(2) 0.0255(6) Uani 1 1 d .
H14A H 0.6317 0.6498 0.3863 0.038 Uiso 1 1 calc R
H14B H 0.5953 0.7555 0.3094 0.038 Uiso 1 1 calc R
H14C H 0.6761 0.6510 0.2720 0.038 Uiso 1 1 calc R
C33 C 0.7900(2) 0.2216(2) 0.21473(19) 0.0209(5) Uani 1 1 d .
H33A H 0.8239 0.2365 0.2905 0.031 Uiso 1 1 calc R
H33B H 0.8049 0.2984 0.1794 0.031 Uiso 1 1 calc R
H33C H 0.8389 0.1611 0.1853 0.031 Uiso 1 1 calc R
C3 C 0.1788(2) 0.1415(2) 0.27429(17) 0.0161(5) Uani 1 1 d .
C24 C 0.4880(2) 0.3901(2) 0.36626(17) 0.0150(5) Uani 1 1 d .
H24 H 0.4604 0.4167 0.4279 0.018 Uiso 1 1 d R
C15 C 0.3603(2) 0.6198(2) 0.33033(18) 0.0213(5) Uani 1 1 d .
H15A H 0.3910 0.6089 0.4052 0.032 Uiso 1 1 calc R
H15B H 0.2750 0.5649 0.3057 0.032 Uiso 1 1 calc R
H15C H 0.3452 0.7049 0.3211 0.032 Uiso 1 1 calc R
C12 C 0.2278(2) 0.1962(2) -0.05911(18) 0.0208(5) Uani 1 1 d .
H12A H 0.2074 0.2081 -0.1348 0.031 Uiso 1 1 calc R
H12B H 0.2144 0.1083 -0.0476 0.031 Uiso 1 1 calc R
H12C H 0.3226 0.2310 -0.0321 0.031 Uiso 1 1 calc R
C6 C 0.1326(2) 0.2602(2) -0.00095(17) 0.0184(5) Uani 1 1 d .
C8 C 0.2786(3) 0.4708(2) 0.02227(18) 0.0216(5) Uani 1 1 d .
H8 H 0.3574 0.4501 -0.0025 0.026 Uiso 1 1 calc R
C4 C 0.1467(2) 0.2604(2) 0.29451(18) 0.0162(5) Uani 1 1 d .
H4 H 0.1363 0.2934 0.3598 0.019 Uiso 1 1 d R
C5 C 0.1335(2) 0.3207(2) 0.19919(17) 0.0164(5) Uani 1 1 d .
H5 H 0.1121 0.3996 0.1915 0.020 Uiso 1 1 d R
C11 C 0.4696(2) 0.5897(2) 0.26583(18) 0.0180(5) Uani 1 1 d .
C22 C 0.5365(2) 0.3797(2) 0.19926(17) 0.0149(5) Uani 1 1 d .
H22 H 0.5465 0.3993 0.1308 0.018 Uiso 1 1 d R
C9 C 0.2967(3) 0.5626(2) 0.09474(18) 0.0214(5) Uani 1 1 d .
H9 H 0.2176 0.5912 0.1124 0.026 Uiso 1 1 calc R
C13 C -0.0158(2) 0.2018(2) -0.04351(19) 0.0271(6) Uani 1 1 d .
H13A H -0.0260 0.1136 -0.0333 0.041 Uiso 1 1 calc R
H13B H -0.0373 0.2150 -0.1189 0.041 Uiso 1 1 calc R
H13C H -0.0780 0.2397 -0.0053 0.041 Uiso 1 1 calc R
C32 C 0.5869(2) 0.1514(2) 0.07818(17) 0.0185(5) Uani 1 1 d .
H32A H 0.4885 0.1238 0.0652 0.028 Uiso 1 1 calc R
H32B H 0.6337 0.0889 0.0495 0.028 Uiso 1 1 calc R
H32C H 0.6067 0.2282 0.0438 0.028 Uiso 1 1 calc R
C31 C 0.1785(2) 0.0401(2) 0.35142(17) 0.0178(5) Uani 1 1 d .
C27 C 0.6177(2) 0.0496(2) 0.25150(18) 0.0175(5) Uani 1 1 d .
H27A H 0.6670 -0.0090 0.2184 0.021 Uiso 1 1 calc R
H27B H 0.6598 0.0635 0.3267 0.021 Uiso 1 1 calc R
C29 C 0.4087(2) -0.0217(2) 0.32739(19) 0.0189(5) Uani 1 1 d .
H29 H 0.4619 -0.0051 0.3956 0.023 Uiso 1 1 calc R
C23 C 0.4905(2) 0.45600(19) 0.27401(17) 0.0143(5) Uani 1 1 d .
C21 C 0.5653(2) 0.2689(2) 0.24559(17) 0.0142(5) Uani 1 1 d .
C30 C 0.2587(2) -0.0622(2) 0.32150(19) 0.0201(5) Uani 1 1 d .
H30A H 0.2454 -0.1297 0.3692 0.024 Uiso 1 1 calc R
H30B H 0.2202 -0.0951 0.2487 0.024 Uiso 1 1 calc R
C10 C 0.4318(2) 0.6248(2) 0.15081(18) 0.0202(5) Uani 1 1 d .
H10A H 0.4320 0.7145 0.1508 0.024 Uiso 1 1 calc R
H10B H 0.5032 0.6049 0.1106 0.024 Uiso 1 1 calc R
C7 C 0.1451(2) 0.3971(2) -0.02361(18) 0.0232(5) Uani 1 1 d .
H7A H 0.1302 0.4042 -0.1010 0.028 Uiso 1 1 calc R
H7B H 0.0719 0.4327 0.0045 0.028 Uiso 1 1 calc R
C25 C 0.5348(2) 0.2766(2) 0.34964(17) 0.0154(5) Uani 1 1 d .
H25 H 0.5440 0.2172 0.3987 0.018 Uiso 1 1 d R
C28 C 0.4729(2) -0.0071(2) 0.24539(19) 0.0186(5) Uani 1 1 d .
H28 H 0.4232 -0.0348 0.1777 0.022 Uiso 1 1 calc R
C26 C 0.6368(2) 0.1726(2) 0.19742(17) 0.0153(5) Uani 1 1 d .
C2 C 0.1877(2) 0.1316(2) 0.16467(17) 0.0157(5) Uani 1 1 d .
H2 H 0.2098 0.0639 0.1294 0.019 Uiso 1 1 d R
C1 C 0.1582(2) 0.2415(2) 0.11718(17) 0.0160(5) Uani 1 1 d .
C35 C 0.2343(2) 0.0926(2) 0.46463(18) 0.0220(5) Uani 1 1 d .
H35A H 0.1757 0.1500 0.4857 0.033 Uiso 1 1 calc R
H35B H 0.3270 0.1357 0.4677 0.033 Uiso 1 1 calc R
H35C H 0.2356 0.0257 0.5127 0.033 Uiso 1 1 calc R
C34 C 0.0289(2) -0.0187(2) 0.3464(2) 0.0250(6) Uani 1 1 d .
H34A H -0.0083 -0.0516 0.2742 0.038 Uiso 1 1 calc R
H34B H -0.0246 0.0434 0.3668 0.038 Uiso 1 1 calc R
H34C H 0.0246 -0.0851 0.3948 0.038 Uiso 1 1 calc R
C40 C 0.0853(3) 0.6239(3) 0.4905(2) 0.0440(8) Uani 1 1 d .
H40A H 0.0492 0.6815 0.5359 0.053 Uiso 1 1 calc R
H40B H 0.1609 0.6699 0.4607 0.053 Uiso 1 1 calc R
C41 C 0.1369(4) 0.5193(3) 0.5559(3) 0.0509(9) Uani 1 1 d .
H41A H 0.1822 0.4689 0.5109 0.061 Uiso 1 1 calc R
H41B H 0.2066 0.5563 0.6158 0.061 Uiso 1 1 calc R
C42 C 0.0281(3) 0.4352(4) 0.5991(3) 0.0579(10) Uani 1 1 d .
H42A H -0.0120 0.4829 0.6499 0.069 Uiso 1 1 calc R
H42B H 0.0702 0.3702 0.6374 0.069 Uiso 1 1 calc R

loop_
_atom_site_aniso_label
_atom_site_aniso_U_11
_atom_site_aniso_U_22
_atom_site_aniso_U_33
_atom_site_aniso_U_23
_atom_site_aniso_U_13
_atom_site_aniso_U_12
Ni1 0.01271(16) 0.01325(16) 0.01424(16) 0.00095(11) 0.00343(11) 0.00343(11)
C14 0.0284(14) 0.0165(13) 0.0314(14) 0.0011(10) 0.0063(11) 0.0011(10)
C33 0.0154(12) 0.0237(13) 0.0247(13) -0.0002(10) 0.0054(10) 0.0050(10)
C3 0.0102(11) 0.0185(12) 0.0193(12) 0.0003(9) 0.0024(9) 0.0012(9)
C24 0.0160(11) 0.0162(12) 0.0124(11) -0.0017(9) 0.0036(9) 0.0008(9)
C15 0.0300(14) 0.0172(12) 0.0201(12) 0.0013(10) 0.0089(10) 0.0095(10)
C12 0.0261(13) 0.0216(13) 0.0157(12) 0.0025(9) 0.0034(10) 0.0073(10)
C6 0.0185(12) 0.0206(12) 0.0164(12) 0.0013(9) 0.0003(9) 0.0070(10)
C8 0.0285(13) 0.0210(13) 0.0190(12) 0.0082(10) 0.0087(10) 0.0093(10)
C4 0.0120(11) 0.0195(12) 0.0184(12) -0.0017(9) 0.0070(9) 0.0019(9)
C5 0.0120(11) 0.0152(12) 0.0229(12) 0.0013(9) 0.0028(9) 0.0056(9)
C11 0.0232(13) 0.0126(11) 0.0203(12) 0.0026(9) 0.0070(10) 0.0052(9)
C22 0.0148(11) 0.0172(12) 0.0131(11) 0.0017(9) 0.0043(9) 0.0008(9)
C9 0.0304(14) 0.0197(13) 0.0185(12) 0.0096(10) 0.0076(10) 0.0125(10)
C13 0.0229(13) 0.0349(15) 0.0223(13) 0.0008(11) -0.0019(10) 0.0068(11)
C32 0.0226(13) 0.0161(12) 0.0189(12) 0.0004(9) 0.0054(10) 0.0076(10)
C31 0.0183(12) 0.0179(12) 0.0180(12) 0.0033(9) 0.0048(9) 0.0024(9)
C27 0.0182(12) 0.0166(12) 0.0197(12) 0.0018(9) 0.0039(9) 0.0088(9)
C29 0.0211(12) 0.0128(12) 0.0241(13) 0.0032(9) 0.0029(10) 0.0074(9)
C23 0.0137(11) 0.0114(11) 0.0178(11) -0.0005(9) 0.0032(9) 0.0008(9)
C21 0.0099(11) 0.0158(11) 0.0163(11) -0.0001(9) 0.0009(9) 0.0016(9)
C30 0.0237(13) 0.0162(12) 0.0223(12) 0.0062(10) 0.0076(10) 0.0041(10)
C10 0.0299(14) 0.0118(12) 0.0226(13) 0.0045(9) 0.0107(10) 0.0074(10)
C7 0.0292(14) 0.0259(14) 0.0167(12) 0.0054(10) 0.0016(10) 0.0130(11)
C25 0.0130(11) 0.0177(12) 0.0145(11) 0.0027(9) -0.0012(9) 0.0020(9)
C28 0.0217(12) 0.0117(11) 0.0234(13) 0.0010(9) 0.0034(10) 0.0062(9)
C26 0.0151(11) 0.0142(11) 0.0177(12) 0.0005(9) 0.0038(9) 0.0051(9)
C2 0.0117(11) 0.0155(12) 0.0198(12) -0.0026(9) 0.0028(9) 0.0023(9)
C1 0.0096(11) 0.0196(12) 0.0186(12) 0.0006(9) 0.0009(9) 0.0032(9)
C35 0.0257(13) 0.0236(13) 0.0194(12) 0.0063(10) 0.0074(10) 0.0073(10)
C34 0.0230(13) 0.0251(14) 0.0292(14) 0.0065(11) 0.0104(11) 0.0028(11)
C40 0.0240(15) 0.070(2) 0.0380(17) -0.0185(15) 0.0111(13) 0.0040(14)
C41 0.056(2) 0.0422(19) 0.054(2) -0.0107(16) 0.0172(17) -0.0035(16)
C42 0.044(2) 0.091(3) 0.0436(19) -0.0069(18) 0.0136(16) 0.0247(19)

loop_
_atom_type_symbol
_atom_type_description
_atom_type_scat_dispersion_real
_atom_type_scat_dispersion_imag
_atom_type_scat_source
C C 0.0033 0.0016 'International Tables Vol C Tables 4.2.6.8 and 6.1.1.4'
H H 0.0000 0.0000 'International Tables Vol C Tables 4.2.6.8 and 6.1.1.4'
Ni Ni 0.3393 1.1124 'International Tables Vol C Tables 4.2.6.8 and 6.1.1.4'

loop_
_geom_angle_atom_site_label_1
_geom_angle_atom_site_label_2
_geom_angle_atom_site_label_3
_geom_angle
_geom_angle_site_symmetry_1
_geom_angle_site_symmetry_3
C3 Ni1 C22 163.46(8) . .
C3 Ni1 C21 128.20(8) . .
C3 Ni1 C2 37.44(8) . .
C3 Ni1 C1 62.89(8) . .
C24 Ni1 C3 122.80(8) . .
C24 Ni1 C4 107.26(8) . .
C24 Ni1 C5 122.48(8) . .
C24 Ni1 C22 62.32(8) . .
C24 Ni1 C23 37.61(8) . .
C24 Ni1 C21 62.91(8) . .
C24 Ni1 C25 37.94(8) . .
C24 Ni1 C2 158.61(8) . .
C24 Ni1 C1 157.55(8) . .
C4 Ni1 C3 37.61(8) . .
C4 Ni1 C5 37.70(8) . .
C4 Ni1 C22 158.92(8) . .
C4 Ni1 C23 123.09(8) . .
C4 Ni1 C21 157.37(8) . .
C4 Ni1 C25 122.38(8) . .
C4 Ni1 C2 62.33(8) . .
C4 Ni1 C1 62.80(8) . .
C5 Ni1 C3 62.83(8) . .
C5 Ni1 C22 129.99(8) . .
C5 Ni1 C23 111.76(8) . .
C5 Ni1 C21 164.91(8) . .
C5 Ni1 C25 155.30(8) . .
C5 Ni1 C2 61.98(8) . .
C5 Ni1 C1 37.26(8) . .
C22 Ni1 C21 37.09(8) . .
C22 Ni1 C1 119.29(8) . .
C23 Ni1 C3 155.83(8) . .
C23 Ni1 C22 37.38(8) . .
C23 Ni1 C21 62.83(8) . .
C23 Ni1 C2 163.78(8) . .
C23 Ni1 C1 128.60(8) . .
C25 Ni1 C3 111.23(8) . .
C25 Ni1 C22 61.95(8) . .
C25 Ni1 C23 62.93(8) . .
C25 Ni1 C21 37.24(8) . .
C25 Ni1 C2 129.38(8) . .
C25 Ni1 C1 164.50(8) . .
C2 Ni1 C22 133.56(8) . .
C2 Ni1 C21 118.93(8) . .
C2 Ni1 C1 37.17(8) . .
C1 Ni1 C21 133.58(8) . .
H14A C14 H14B 109.5 . .
H14A C14 H14C 109.5 . .
H14B C14 H14C 109.5 . .
C11 C14 H14A 109.5 . .
C11 C14 H14B 109.5 . .
C11 C14 H14C 109.5 . .
H33A C33 H33B 109.5 . .
H33A C33 H33C 109.5 . .
H33B C33 H33C 109.5 . .
C26 C33 H33A 109.5 . .
C26 C33 H33B 109.5 . .
C26 C33 H33C 109.5 . .
C4 C3 Ni1 69.38(12) . .
C4 C3 C31 125.27(19) . .
C4 C3 C2 106.27(19) . .
C31 C3 Ni1 131.73(15) . .
C2 C3 Ni1 71.31(12) . .
C2 C3 C31 127.7(2) . .
Ni1 C24 H24 120.8 . .
C23 C24 Ni1 73.26(12) . .
C23 C24 H24 125.7 . .
C23 C24 C25 108.89(19) . .
C25 C24 Ni1 72.18(12) . .
C25 C24 H24 125.4 . .
H15A C15 H15B 109.5 . .
H15A C15 H15C 109.5 . .
H15B C15 H15C 109.5 . .
C11 C15 H15A 109.5 . .
C11 C15 H15B 109.5 . .
C11 C15 H15C 109.5 . .
H12A C12 H12B 109.5 . .
H12A C12 H12C 109.5 . .
H12B C12 H12C 109.5 . .
C6 C12 H12A 109.5 . .
C6 C12 H12B 109.5 . .
C6 C12 H12C 109.5 . .
C12 C6 C13 108.36(19) . .
C12 C6 C7 110.47(19) . .
C7 C6 C13 107.47(19) . .
C1 C6 C12 111.45(18) . .
C1 C6 C13 107.08(19) . .
C1 C6 C7 111.82(18) . .
C9 C8 H8 117.2 . .
C9 C8 C7 125.5(2) . .
C7 C8 H8 117.2 . .
Ni1 C4 H4 121.1 . .
C3 C4 Ni1 73.00(12) . .
C3 C4 H4 125.7 . .
C5 C4 Ni1 71.93(12) . .
C5 C4 C3 108.87(19) . .
C5 C4 H4 125.5 . .
Ni1 C5 H5 122.4 . .
C4 C5 Ni1 70.37(12) . .
C4 C5 H5 125.5 . .
C4 C5 C1 108.9(2) . .
C1 C5 Ni1 73.26(12) . .
C1 C5 H5 125.6 . .
C14 C11 C15 108.44(19) . .
C14 C11 C10 107.31(19) . .
C15 C11 C10 109.71(19) . .
C23 C11 C14 107.34(19) . .
C23 C11 C15 110.84(18) . .
C23 C11 C10 113.01(18) . .
Ni1 C22 H22 123.5 . .
C23 C22 Ni1 70.88(12) . .
C23 C22 H22 125.3 . .
C21 C22 Ni1 72.10(12) . .
C21 C22 H22 125.1 . .
C21 C22 C23 109.56(19) . .
C8 C9 H9 117.5 . .
C8 C9 C10 125.1(2) . .
C10 C9 H9 117.5 . .
C6 C13 H13A 109.5 . .
C6 C13 H13B 109.5 . .
C6 C13 H13C 109.5 . .
H13A C13 H13B 109.5 . .
H13A C13 H13C 109.5 . .
H13B C13 H13C 109.5 . .
H32A C32 H32B 109.5 . .
H32A C32 H32C 109.5 . .
H32B C32 H32C 109.5 . .
C26 C32 H32A 109.5 . .
C26 C32 H32B 109.5 . .
C26 C32 H32C 109.5 . .
C3 C31 C30 112.62(18) . .
C3 C31 C35 110.78(19) . .
C3 C31 C34 107.03(18) . .
C35 C31 C30 110.28(19) . .
C35 C31 C34 108.66(19) . .
C34 C31 C30 107.28(19) . .
H27A C27 H27B 107.6 . .
C28 C27 H27A 108.7 . .
C28 C27 H27B 108.7 . .
C28 C27 C26 114.38(18) . .
C26 C27 H27A 108.7 . .
C26 C27 H27B 108.7 . .
C30 C29 H29 117.3 . .
C28 C29 H29 117.3 . .
C28 C29 C30 125.4(2) . .
C24 C23 Ni1 69.13(12) . .
C24 C23 C11 124.99(19) . .
C24 C23 C22 106.47(19) . .
C11 C23 Ni1 131.17(15) . .
C22 C23 Ni1 71.75(12) . .
C22 C23 C11 127.85(19) . .
C22 C21 Ni1 70.81(12) . .
C22 C21 C26 125.40(19) . .
C25 C21 Ni1 69.38(12) . .
C25 C21 C22 106.47(19) . .
C25 C21 C26 127.4(2) . .
C26 C21 Ni1 132.05(15) . .
C31 C30 H30A 108.7 . .
C31 C30 H30B 108.7 . .
C29 C30 C31 114.33(19) . .
C29 C30 H30A 108.7 . .
C29 C30 H30B 108.7 . .
H30A C30 H30B 107.6 . .
C11 C10 H10A 108.6 . .
C11 C10 H10B 108.6 . .
C9 C10 C11 114.79(19) . .
C9 C10 H10A 108.6 . .
C9 C10 H10B 108.6 . .
H10A C10 H10B 107.5 . .
C6 C7 H7A 108.6 . .
C6 C7 H7B 108.6 . .
C8 C7 C6 114.66(19) . .
C8 C7 H7A 108.6 . .
C8 C7 H7B 108.6 . .
H7A C7 H7B 107.6 . .
Ni1 C25 H25 122.7 . .
C24 C25 Ni1 69.88(12) . .
C24 C25 C21 108.59(19) . .
C24 C25 H25 125.7 . .
C21 C25 Ni1 73.38(12) . .
C21 C25 H25 125.7 . .
C27 C28 H28 117.6 . .
C29 C28 C27 124.7(2) . .
C29 C28 H28 117.6 . .
C33 C26 C27 108.00(18) . .
C32 C26 C33 108.07(18) . .
C32 C26 C27 109.97(18) . .
C21 C26 C33 107.58(18) . .
C21 C26 C32 111.17(18) . .
C21 C26 C27 111.89(18) . .
Ni1 C2 H2 122.8 . .
C3 C2 Ni1 71.24(12) . .
C3 C2 H2 125.3 . .
C1 C2 Ni1 72.23(12) . .
C1 C2 C3 109.64(19) . .
C1 C2 H2 125.0 . .
C6 C1 Ni1 132.94(15) . .
C5 C1 Ni1 69.48(12) . .
C5 C1 C6 126.7(2) . .
C5 C1 C2 106.31(19) . .
C2 C1 Ni1 70.60(12) . .
C2 C1 C6 126.1(2) . .
C31 C35 H35A 109.5 . .
C31 C35 H35B 109.5 . .
C31 C35 H35C 109.5 . .
H35A C35 H35B 109.5 . .
H35A C35 H35C 109.5 . .
H35B C35 H35C 109.5 . .
C31 C34 H34A 109.5 . .
C31 C34 H34B 109.5 . .
C31 C34 H34C 109.5 . .
H34A C34 H34B 109.5 . .
H34A C34 H34C 109.5 . .
H34B C34 H34C 109.5 . .
H40A C40 H40B 108.5 . .
C41 C40 H40A 110.2 . .
C41 C40 H40B 110.2 . .
C42 C40 H40A 110.2 2_566 .
C42 C40 H40B 110.2 2_566 .
C42 C40 C41 107.6(3) 2_566 .
C40 C41 H41A 108.4 . .
C40 C41 H41B 108.4 . .
H41A C41 H41B 107.5 . .
C42 C41 C40 115.5(3) . .
C42 C41 H41A 108.4 . .
C42 C41 H41B 108.4 . .
C40 C42 H42A 109.4 2_566 .
C40 C42 H42B 109.4 2_566 .
C41 C42 C40 111.1(3) . 2_566
C41 C42 H42A 109.4 . .
C41 C42 H42B 109.4 . .
H42A C42 H42B 108.0 . .

loop_
_geom_bond_atom_site_label_1
_geom_bond_atom_site_label_2
_geom_bond_distance
_geom_bond_site_symmetry_2
Ni1 C3 2.222(2) .
Ni1 C24 2.166(2) .
Ni1 C4 2.174(2) .
Ni1 C5 2.195(2) .
Ni1 C22 2.231(2) .
Ni1 C23 2.220(2) .
Ni1 C21 2.248(2) .
Ni1 C25 2.196(2) .
Ni1 C2 2.223(2) .
Ni1 C1 2.244(2) .
C14 H14A 0.9800 .
C14 H14B 0.9800 .
C14 H14C 0.9800 .
C14 C11 1.537(3) .
C33 H33A 0.9800 .
C33 H33B 0.9800 .
C33 H33C 0.9800 .
C33 C26 1.539(3) .
C3 C4 1.418(3) .
C3 C31 1.522(3) .
C3 C2 1.427(3) .
C24 H24 0.9306 .
C24 C23 1.415(3) .
C24 C25 1.418(3) .
C15 H15A 0.9800 .
C15 H15B 0.9800 .
C15 H15C 0.9800 .
C15 C11 1.540(3) .
C12 H12A 0.9800 .
C12 H12B 0.9800 .
C12 H12C 0.9800 .
C12 C6 1.532(3) .
C6 C13 1.546(3) .
C6 C7 1.541(3) .
C6 C1 1.526(3) .
C8 H8 0.9500 .
C8 C9 1.325(3) .
C8 C7 1.492(3) .
C4 H4 0.9293 .
C4 C5 1.412(3) .
C5 H5 0.9300 .
C5 C1 1.419(3) .
C11 C23 1.524(3) .
C11 C10 1.544(3) .
C22 H22 0.9302 .
C22 C23 1.426(3) .
C22 C21 1.425(3) .
C9 H9 0.9500 .
C9 C10 1.494(3) .
C13 H13A 0.9800 .
C13 H13B 0.9800 .
C13 H13C 0.9800 .
C32 H32A 0.9800 .
C32 H32B 0.9800 .
C32 H32C 0.9800 .
C32 C26 1.534(3) .
C31 C30 1.546(3) .
C31 C35 1.536(3) .
C31 C34 1.543(3) .
C27 H27A 0.9900 .
C27 H27B 0.9900 .
C27 C28 1.491(3) .
C27 C26 1.549(3) .
C29 H29 0.9500 .
C29 C30 1.501(3) .
C29 C28 1.322(3) .
C21 C25 1.420(3) .
C21 C26 1.527(3) .
C30 H30A 0.9900 .
C30 H30B 0.9900 .
C10 H10A 0.9900 .
C10 H10B 0.9900 .
C7 H7A 0.9900 .
C7 H7B 0.9900 .
C25 H25 0.9295 .
C28 H28 0.9500 .
C2 H2 0.9309 .
C2 C1 1.424(3) .
C35 H35A 0.9800 .
C35 H35B 0.9800 .
C35 H35C 0.9800 .
C34 H34A 0.9800 .
C34 H34B 0.9800 .
C34 H34C 0.9800 .
C40 H40A 0.9900 .
C40 H40B 0.9900 .
C40 C41 1.551(5) .
C40 C42 1.543(4) 2_566
C41 H41A 0.9900 .
C41 H41B 0.9900 .
C41 C42 1.521(5) .
C42 C40 1.543(4) 2_566
C42 H42A 0.9900 .
C42 H42B 0.9900 .
